data_4102571
loop_
_publ_author_name
'Yoshiaki Shoji'
'Tsukasa Matsuo'
'Daisuke Hashizume'
'Hiroyuki Fueno'
'Kazuyoshi Tanaka'
'Kohei Tamao'

_publ_section_title
;
 A Stable Doubly Hydrogen-Bridged Butterfly-Shaped Diborane(4) Compound
;
_journal_name_full 'Journal of the American Chemical Society'
_journal_page_first 8258
_journal_page_last 8260
_journal_paper_doi 10.1021/ja102913g
_journal_volume 132
_journal_year 2010
_chemical_formula_moiety 'C56 H92 B2'
_chemical_formula_sum 'C56 H92 B2'
_chemical_formula_weight 786.92
_chemical_name_systematic
;
 ?
;
_space_group_IT_number 15
_symmetry_cell_setting monoclinic
_symmetry_space_group_name_Hall '-C 2yc'
_symmetry_space_group_name_H-M 'C 1 2/c 1'
_atom_sites_solution_hydrogens difmap
_atom_sites_solution_primary direct
_atom_sites_solution_secondary difmap
_audit_creation_method SHELXL-97
_cell_angle_alpha 90
_cell_angle_beta 91.7270(9)
_cell_angle_gamma 90
_cell_formula_units_Z 4
_cell_length_a 21.6307(4)
_cell_length_b 10.3196(2)
_cell_length_c 22.3696(4)
_cell_measurement_reflns_used 218965
_cell_measurement_temperature 90
_cell_measurement_theta_max 57.79
_cell_measurement_theta_min 1.88
_cell_volume 4991.08(16)
_computing_cell_refinement HKL2000
_computing_data_collection CrystalClear
_computing_data_reduction HKL2000
_computing_molecular_graphics 'ORTEP-3 for Windows'
_computing_publication_material SHELXL-97
_computing_structure_refinement SHELXL-97
_computing_structure_solution SIR2004
_diffrn_ambient_temperature 90
_diffrn_detector_area_resol_mean 7.14285
_diffrn_measured_fraction_theta_full 0.999
_diffrn_measured_fraction_theta_max 0.999
_diffrn_measurement_device_type 'Rigaku AFC-8 with Saturn70 CCD'
_diffrn_measurement_method \w-scan
_diffrn_radiation_monochromator confocal
_diffrn_radiation_source 'fine-focus rotating anode'
_diffrn_radiation_type MoK\a
_diffrn_radiation_wavelength 0.71073
_diffrn_reflns_av_R_equivalents 0.0443
_diffrn_reflns_av_sigmaI/netI 0.0378
_diffrn_reflns_limit_h_max 48
_diffrn_reflns_limit_h_min -48
_diffrn_reflns_limit_k_max 22
_diffrn_reflns_limit_k_min -22
_diffrn_reflns_limit_l_max 49
_diffrn_reflns_limit_l_min -49
_diffrn_reflns_number 193589
_diffrn_reflns_theta_full 52.16
_diffrn_reflns_theta_max 52.16
_diffrn_reflns_theta_min 1.88
_diffrn_standards_number 0
_exptl_absorpt_coefficient_mu 0.057
_exptl_absorpt_correction_type none
_exptl_crystal_colour colourless
_exptl_crystal_density_diffrn 1.047
_exptl_crystal_density_method 'not measured'
_exptl_crystal_description plate
_exptl_crystal_F_000 1752
_exptl_crystal_size_max 0.23
_exptl_crystal_size_mid 0.14
_exptl_crystal_size_min 0.04
_refine_diff_density_max 0.657
_refine_diff_density_min -0.199
_refine_diff_density_rms 0.051
_refine_ls_extinction_method none
_refine_ls_goodness_of_fit_ref 1.022
_refine_ls_hydrogen_treatment refall
_refine_ls_matrix_type full
_refine_ls_number_parameters 450
_refine_ls_number_reflns 28645
_refine_ls_number_restraints 0
_refine_ls_restrained_S_all 1.022
_refine_ls_R_factor_all 0.0713
_refine_ls_R_factor_gt 0.0416
_refine_ls_shift/su_max 0.031
_refine_ls_shift/su_mean 0.003
_refine_ls_structure_factor_coef Fsqd
_refine_ls_weighting_details 'calc w=1/[\s^2^(Fo^2^)+(0.0783P)^2^] where P=(Fo^2^+2Fc^2^)/3'
_refine_ls_weighting_scheme calc
_refine_ls_wR_factor_gt 0.1223
_refine_ls_wR_factor_ref 0.1357
_reflns_number_gt 19430
_reflns_number_total 28645
_reflns_threshold_expression I>2\s(I)
_cod_data_source_file ja102913g_si_003.cif
_cod_data_source_block H-bridged-diborane
_cod_original_sg_symbol_H-M 'C 2/c'
_cod_database_code 4102571

loop_
_symmetry_equiv_pos_as_xyz
'x, y, z'
'-x, y, -z+1/2'
'x+1/2, y+1/2, z'
'-x+1/2, y+1/2, -z+1/2'
'-x, -y, -z'
'x, -y, z-1/2'
'-x+1/2, -y+1/2, -z'
'x+1/2, -y+1/2, z-1/2'

loop_
_atom_site_label
_atom_site_type_symbol
_atom_site_fract_x
_atom_site_fract_y
_atom_site_fract_z
_atom_site_U_iso_or_equiv
_atom_site_adp_type
_atom_site_occupancy
_atom_site_symmetry_multiplicity
_atom_site_calc_flag
_atom_site_refinement_flags
C1 C 0.425274(13) 0.34308(3) 0.321112(12) 0.01167(4) Uani 1 1 d .
C2 C 0.369022(13) 0.41162(3) 0.311060(12) 0.01163(4) Uani 1 1 d .
C3 C 0.348627(13) 0.49217(3) 0.256469(13) 0.01246(4) Uani 1 1 d .
C4 C 0.289581(14) 0.56184(3) 0.278410(14) 0.01442(4) Uani 1 1 d .
H4A H 0.2572(3) 0.5686(7) 0.2456(3) 0.0258(16) Uiso 1 1 d .
H4B H 0.3006(3) 0.6524(6) 0.2898(3) 0.0164(14) Uiso 1 1 d .
C5 C 0.265897(13) 0.48854(3) 0.333428(13) 0.01327(4) Uani 1 1 d .
C6 C 0.322757(13) 0.41261(3) 0.353582(13) 0.01283(4) Uani 1 1 d .
C7 C 0.330794(14) 0.34803(3) 0.407841(13) 0.01512(5) Uani 1 1 d .
H7 H 0.2991(3) 0.3478(7) 0.4377(3) 0.0279(17) Uiso 1 1 d .
C8 C 0.386243(14) 0.28334(3) 0.419387(12) 0.01316(4) Uani 1 1 d .
C9 C 0.404975(14) 0.21882(3) 0.478094(13) 0.01403(4) Uani 1 1 d .
C10 C 0.464518(16) 0.14703(3) 0.461105(14) 0.01534(5) Uani 1 1 d .
H10A H 0.4544(3) 0.0532(7) 0.4518(3) 0.0237(16) Uiso 1 1 d .
H10B H 0.4974(3) 0.1466(7) 0.4945(3) 0.0245(16) Uiso 1 1 d .
C11 C 0.490153(14) 0.21107(3) 0.404024(13) 0.01297(4) Uani 1 1 d .
C12 C 0.432825(13) 0.27948(3) 0.377143(12) 0.01177(4) Uani 1 1 d .
C13 C 0.332650(15) 0.40051(4) 0.203307(14) 0.01609(5) Uani 1 1 d .
H13A H 0.3699(3) 0.3468(7) 0.1964(3) 0.0214(15) Uiso 1 1 d .
H13B H 0.3019(3) 0.3356(7) 0.2155(3) 0.0217(15) Uiso 1 1 d .
C14 C 0.31134(2) 0.46846(5) 0.145547(17) 0.02551(8) Uani 1 1 d .
H14A H 0.2970(3) 0.4046(7) 0.1147(3) 0.0268(17) Uiso 1 1 d .
H14B H 0.2763(4) 0.5241(9) 0.1533(4) 0.052(3) Uiso 1 1 d .
H14C H 0.3461(4) 0.5212(8) 0.1279(4) 0.040(2) Uiso 1 1 d .
C15 C 0.396740(15) 0.59418(3) 0.238074(15) 0.01652(5) Uani 1 1 d .
H15A H 0.4302(3) 0.5488(7) 0.2148(3) 0.0248(16) Uiso 1 1 d .
H15B H 0.3755(3) 0.6593(7) 0.2097(3) 0.0254(16) Uiso 1 1 d .
C16 C 0.426721(19) 0.66913(4) 0.29014(2) 0.02306(7) Uani 1 1 d .
H16A H 0.4526(4) 0.7420(8) 0.2749(4) 0.036(2) Uiso 1 1 d .
H16B H 0.3970(4) 0.7118(8) 0.3145(4) 0.035(2) Uiso 1 1 d .
H16C H 0.4520(4) 0.6111(8) 0.3176(4) 0.035(2) Uiso 1 1 d .
C17 C 0.213405(15) 0.39156(4) 0.316550(16) 0.01695(5) Uani 1 1 d .
H17A H 0.2291(3) 0.3265(7) 0.2870(3) 0.0219(15) Uiso 1 1 d .
H17B H 0.2025(4) 0.3390(7) 0.3561(3) 0.0297(18) Uiso 1 1 d .
C18 C 0.154067(19) 0.45266(5) 0.29093(3) 0.02888(9) Uani 1 1 d .
H18A H 0.1226(4) 0.3845(9) 0.2784(4) 0.044(2) Uiso 1 1 d .
H18B H 0.1361(5) 0.5128(10) 0.3197(5) 0.064(3) Uiso 1 1 d .
H18C H 0.1612(4) 0.5028(9) 0.2568(5) 0.052(3) Uiso 1 1 d .
C19 C 0.242745(17) 0.58091(4) 0.382316(16) 0.01849(5) Uani 1 1 d .
H19A H 0.2237(3) 0.5258(7) 0.4142(3) 0.0250(16) Uiso 1 1 d .
H19B H 0.2083(4) 0.6383(8) 0.3653(4) 0.0338(19) Uiso 1 1 d .
C20 C 0.29123(2) 0.66964(5) 0.41160(2) 0.02887(9) Uani 1 1 d .
H20A H 0.2730(4) 0.7184(8) 0.4441(4) 0.035(2) Uiso 1 1 d .
H20B H 0.3255(5) 0.6199(10) 0.4290(5) 0.053(3) Uiso 1 1 d .
H20C H 0.3080(4) 0.7362(9) 0.3827(4) 0.045(2) Uiso 1 1 d .
C21 C 0.354929(18) 0.12640(4) 0.501386(16) 0.02068(6) Uani 1 1 d .
H21A H 0.3200(4) 0.1829(7) 0.5168(3) 0.0321(19) Uiso 1 1 d .
H21B H 0.3727(3) 0.0791(8) 0.5379(4) 0.0304(18) Uiso 1 1 d .
C22 C 0.32849(3) 0.02957(5) 0.45599(2) 0.03146(10) Uani 1 1 d .
H22A H 0.2956(4) -0.0279(9) 0.4752(4) 0.040(2) Uiso 1 1 d .
H22B H 0.3087(4) 0.0760(10) 0.4200(4) 0.054(3) Uiso 1 1 d .
H22C H 0.3607(5) -0.0295(11) 0.4387(5) 0.063(3) Uiso 1 1 d .
C23 C 0.417522(18) 0.32639(4) 0.525408(15) 0.01812(5) Uani 1 1 d .
H23A H 0.4477(3) 0.3898(7) 0.5100(3) 0.0238(16) Uiso 1 1 d .
H23B H 0.3766(3) 0.3731(8) 0.5314(3) 0.0298(18) Uiso 1 1 d .
C24 C 0.44209(2) 0.28028(5) 0.586485(17) 0.02748(8) Uani 1 1 d .
H24A H 0.4505(4) 0.3548(8) 0.6143(4) 0.035(2) Uiso 1 1 d .
H24B H 0.4116(4) 0.2260(9) 0.6082(4) 0.045(2) Uiso 1 1 d .
H24C H 0.4804(4) 0.2282(9) 0.5834(4) 0.043(2) Uiso 1 1 d .
C25 C 0.519174(18) 0.10621(4) 0.364432(15) 0.01822(5) Uani 1 1 d .
H25A H 0.5454(4) 0.1522(7) 0.3350(3) 0.0291(17) Uiso 1 1 d .
H25B H 0.5494(3) 0.0523(8) 0.3916(3) 0.0284(17) Uiso 1 1 d .
C26 C 0.47358(2) 0.01610(4) 0.332154(19) 0.02555(8) Uani 1 1 d .
H26A H 0.4952(4) -0.0532(8) 0.3093(4) 0.036(2) Uiso 1 1 d .
H26B H 0.4462(4) -0.0340(9) 0.3587(4) 0.040(2) Uiso 1 1 d .
H26C H 0.4460(3) 0.0641(8) 0.3043(3) 0.0330(19) Uiso 1 1 d .
C27 C 0.539415(15) 0.31606(4) 0.419711(14) 0.01644(5) Uani 1 1 d .
H27A H 0.5508(3) 0.3574(7) 0.3801(3) 0.0260(17) Uiso 1 1 d .
H27B H 0.5195(3) 0.3860(7) 0.4443(3) 0.0219(15) Uiso 1 1 d .
C28 C 0.59793(2) 0.26851(6) 0.45265(2) 0.02955(9) Uani 1 1 d .
H28A H 0.6271(4) 0.3422(9) 0.4608(4) 0.049(3) Uiso 1 1 d .
H28B H 0.5877(4) 0.2266(9) 0.4928(4) 0.045(2) Uiso 1 1 d .
H28C H 0.6234(4) 0.2057(10) 0.4267(4) 0.053(3) Uiso 1 1 d .
B1 B 0.476148(16) 0.34387(4) 0.273279(15) 0.01377(5) Uani 1 1 d .
H1 H 0.4902(9) 0.2454(14) 0.2405(8) 0.035(4) Uiso 0.50 1 d P
H2 H 0.5227(9) 0.3522(19) 0.2725(9) 0.058(6) Uiso 0.50 1 d P

loop_
_atom_site_aniso_label
_atom_site_aniso_U_11
_atom_site_aniso_U_22
_atom_site_aniso_U_33
_atom_site_aniso_U_23
_atom_site_aniso_U_13
_atom_site_aniso_U_12
C1 0.01152(9) 0.01340(10) 0.01008(8) 0.00116(7) 0.00013(6) 0.00071(7)
C2 0.01143(9) 0.01285(10) 0.01057(8) 0.00140(7) -0.00010(6) 0.00058(7)
C3 0.01201(9) 0.01410(11) 0.01122(8) 0.00210(7) -0.00042(7) 0.00043(8)
C4 0.01375(10) 0.01492(11) 0.01455(10) 0.00250(8) 0.00003(8) 0.00236(8)
C5 0.01191(9) 0.01450(11) 0.01341(9) 0.00056(8) 0.00043(7) 0.00181(8)
C6 0.01175(9) 0.01483(11) 0.01193(9) 0.00168(8) 0.00062(7) 0.00153(8)
C7 0.01378(10) 0.01916(13) 0.01251(9) 0.00347(8) 0.00195(7) 0.00204(9)
C8 0.01371(9) 0.01505(11) 0.01072(8) 0.00238(7) 0.00032(7) 0.00098(8)
C9 0.01566(10) 0.01577(11) 0.01063(9) 0.00255(8) -0.00022(7) -0.00002(8)
C10 0.01850(11) 0.01493(12) 0.01249(9) 0.00243(8) -0.00092(8) 0.00257(9)
C11 0.01436(10) 0.01327(10) 0.01119(8) 0.00010(7) -0.00118(7) 0.00243(8)
C12 0.01248(9) 0.01257(10) 0.01023(8) 0.00098(7) -0.00046(6) 0.00086(7)
C13 0.01584(11) 0.01973(13) 0.01256(10) -0.00091(9) -0.00157(8) 0.00085(9)
C14 0.02822(17) 0.0339(2) 0.01400(12) 0.00079(12) -0.00604(11) 0.00591(15)
C15 0.01573(11) 0.01589(12) 0.01798(11) 0.00406(9) 0.00126(9) -0.00102(9)
C16 0.02103(14) 0.01992(15) 0.02804(17) 0.00027(12) -0.00235(12) -0.00568(11)
C17 0.01283(10) 0.01648(13) 0.02152(13) 0.00030(10) 0.00024(9) 0.00020(9)
C18 0.01502(13) 0.02476(18) 0.0463(3) 0.00145(17) -0.00821(14) 0.00076(12)
C19 0.01949(12) 0.01913(14) 0.01698(11) -0.00195(10) 0.00272(9) 0.00410(10)
C20 0.0322(2) 0.0282(2) 0.02592(17) -0.01210(15) -0.00347(15) 0.00215(16)
C21 0.02078(13) 0.02465(16) 0.01654(12) 0.00710(11) -0.00051(10) -0.00539(12)
C22 0.0356(2) 0.0329(2) 0.02532(17) 0.00676(16) -0.00736(16) -0.01782(18)
C23 0.02191(13) 0.01995(14) 0.01252(10) -0.00136(9) 0.00076(9) 0.00145(10)
C24 0.0339(2) 0.0347(2) 0.01346(12) -0.00308(13) -0.00466(12) 0.00511(17)
C25 0.02300(13) 0.01665(13) 0.01498(11) -0.00082(9) 0.00014(9) 0.00693(10)
C26 0.0391(2) 0.01673(15) 0.02065(14) -0.00444(11) -0.00123(14) 0.00015(14)
C27 0.01447(10) 0.02021(13) 0.01451(10) -0.00029(9) -0.00187(8) -0.00080(9)
C28 0.01788(14) 0.0421(3) 0.02809(18) 0.00667(17) -0.00887(13) -0.00154(15)
B1 0.01306(11) 0.01612(13) 0.01220(11) 0.00068(9) 0.00143(8) 0.00083(9)

loop_
_atom_type_symbol
_atom_type_description
_atom_type_scat_dispersion_real
_atom_type_scat_dispersion_imag
_atom_type_scat_source
C C 0.0033 0.0016 'International Tables Vol C Tables 4.2.6.8 and 6.1.1.4'
H H 0.0000 0.0000 'International Tables Vol C Tables 4.2.6.8 and 6.1.1.4'
B B 0.0013 0.0007 'International Tables Vol C Tables 4.2.6.8 and 6.1.1.4'

loop_
_geom_angle_atom_site_label_1
_geom_angle_atom_site_label_2
_geom_angle_atom_site_label_3
_geom_angle
_geom_angle_site_symmetry_1
C2 C1 C12 116.45(2) .
C2 C1 B1 120.56(2) .
C12 C1 B1 122.95(3) .
C6 C2 C1 121.49(3) .
C6 C2 C3 110.06(2) .
C1 C2 C3 128.45(2) .
C2 C3 C15 113.71(2) .
C2 C3 C13 109.44(3) .
C15 C3 C13 110.36(3) .
C2 C3 C4 102.62(2) .
C15 C3 C4 109.55(3) .
C13 C3 C4 110.94(2) .
C5 C4 C3 108.64(2) .
C5 C4 H4A 112.2(4) .
C3 C4 H4A 111.2(4) .
C5 C4 H4B 109.8(4) .
C3 C4 H4B 108.8(4) .
H4A C4 H4B 106.2(6) .
C6 C5 C4 101.80(2) .
C6 C5 C19 112.69(3) .
C4 C5 C19 112.58(3) .
C6 C5 C17 108.68(3) .
C4 C5 C17 112.32(3) .
C19 C5 C17 108.64(3) .
C7 C6 C2 121.05(3) .
C7 C6 C5 125.89(3) .
C2 C6 C5 113.06(2) .
C8 C7 C6 118.47(3) .
C8 C7 H7 119.6(4) .
C6 C7 H7 122.0(4) .
C7 C8 C12 121.45(3) .
C7 C8 C9 125.33(3) .
C12 C8 C9 113.10(3) .
C8 C9 C10 101.58(2) .
C8 C9 C21 113.04(3) .
C10 C9 C21 112.65(3) .
C8 C9 C23 108.25(3) .
C10 C9 C23 112.41(3) .
C21 C9 C23 108.75(3) .
C9 C10 C11 108.61(2) .
C9 C10 H10A 109.4(4) .
C11 C10 H10A 108.6(4) .
C9 C10 H10B 113.0(4) .
C11 C10 H10B 110.3(4) .
H10A C10 H10B 106.8(6) .
C12 C11 C25 115.83(2) .
C12 C11 C27 107.98(2) .
C25 C11 C27 109.31(3) .
C12 C11 C10 102.33(2) .
C25 C11 C10 109.54(3) .
C27 C11 C10 111.74(2) .
C8 C12 C1 121.05(3) .
C8 C12 C11 109.73(2) .
C1 C12 C11 128.97(3) .
C14 C13 C3 115.02(3) .
C14 C13 H13A 110.4(4) .
C3 C13 H13A 107.3(4) .
C14 C13 H13B 110.8(4) .
C3 C13 H13B 109.8(4) .
H13A C13 H13B 102.8(5) .
C13 C14 H14A 111.2(4) .
C13 C14 H14B 109.8(6) .
H14A C14 H14B 106.7(7) .
C13 C14 H14C 111.5(5) .
H14A C14 H14C 107.6(7) .
H14B C14 H14C 110.0(7) .
C16 C15 C3 114.59(3) .
C16 C15 H15A 109.3(4) .
C3 C15 H15A 108.5(4) .
C16 C15 H15B 108.3(4) .
C3 C15 H15B 108.6(4) .
H15A C15 H15B 107.3(6) .
C15 C16 H16A 110.4(5) .
C15 C16 H16B 112.9(5) .
H16A C16 H16B 103.8(7) .
C15 C16 H16C 112.0(5) .
H16A C16 H16C 110.8(7) .
H16B C16 H16C 106.6(7) .
C18 C17 C5 115.21(3) .
C18 C17 H17A 109.0(4) .
C5 C17 H17A 109.3(4) .
C18 C17 H17B 108.4(4) .
C5 C17 H17B 107.7(4) .
H17A C17 H17B 106.9(5) .
C17 C18 H18A 111.6(5) .
C17 C18 H18B 111.0(6) .
H18A C18 H18B 110.1(8) .
C17 C18 H18C 112.1(6) .
H18A C18 H18C 106.5(8) .
H18B C18 H18C 105.2(8) .
C20 C19 C5 116.17(3) .
C20 C19 H19A 108.9(4) .
C5 C19 H19A 107.5(4) .
C20 C19 H19B 107.4(5) .
C5 C19 H19B 110.1(5) .
H19A C19 H19B 106.4(6) .
C19 C20 H20A 109.9(5) .
C19 C20 H20B 111.1(6) .
H20A C20 H20B 107.1(7) .
C19 C20 H20C 112.7(5) .
H20A C20 H20C 106.6(7) .
H20B C20 H20C 109.2(8) .
C22 C21 C9 115.65(3) .
C22 C21 H21A 109.4(4) .
C9 C21 H21A 107.1(4) .
C22 C21 H21B 110.2(4) .
C9 C21 H21B 108.4(4) .
H21A C21 H21B 105.6(6) .
C21 C22 H22A 110.5(5) .
C21 C22 H22B 111.0(6) .
H22A C22 H22B 108.7(7) .
C21 C22 H22C 113.7(6) .
H22A C22 H22C 107.7(8) .
H22B C22 H22C 105.0(8) .
C24 C23 C9 115.87(3) .
C24 C23 H23A 107.5(4) .
C9 C23 H23A 109.7(4) .
C24 C23 H23B 108.0(4) .
C9 C23 H23B 107.0(4) .
H23A C23 H23B 108.4(6) .
C23 C24 H24A 111.6(5) .
C23 C24 H24B 113.1(5) .
H24A C24 H24B 103.7(7) .
C23 C24 H24C 112.0(5) .
H24A C24 H24C 108.8(7) .
H24B C24 H24C 107.1(7) .
C26 C25 C11 115.57(3) .
C26 C25 H25A 110.4(4) .
C11 C25 H25A 107.1(4) .
C26 C25 H25B 109.7(4) .
C11 C25 H25B 107.5(4) .
H25A C25 H25B 106.2(6) .
C25 C26 H26A 111.9(5) .
C25 C26 H26B 115.0(5) .
H26A C26 H26B 103.2(7) .
C25 C26 H26C 111.4(5) .
H26A C26 H26C 108.6(6) .
H26B C26 H26C 106.2(6) .
C28 C27 C11 116.00(3) .
C28 C27 H27A 109.5(4) .
C11 C27 H27A 106.2(4) .
C28 C27 H27B 109.1(4) .
C11 C27 H27B 108.7(4) .
H27A C27 H27B 107.0(6) .
C27 C28 H28A 110.7(5) .
C27 C28 H28B 111.1(5) .
H28A C28 H28B 108.1(7) .
C27 C28 H28C 112.2(5) .
H28A C28 H28C 103.5(8) .
H28B C28 H28C 110.9(8) .
B1 B1 C1 178.92(4) 2_655
B1 B1 H1 54.9(9) 2_655
C1 B1 H1 124.6(9) .
B1 B1 H2 43.6(11) 2_655
C1 B1 H2 137.5(11) .
H1 B1 H2 78.8(14) .

loop_
_geom_bond_atom_site_label_1
_geom_bond_atom_site_label_2
_geom_bond_distance
_geom_bond_site_symmetry_2
C1 C2 1.4195(4) .
C1 C12 1.4199(4) .
C1 B1 1.5579(4) .
C2 C6 1.4013(4) .
C2 C3 1.5311(4) .
C3 C15 1.5449(4) .
C3 C13 1.5503(4) .
C3 C4 1.5578(4) .
C4 C5 1.5451(4) .
C4 H4A 1.001(7) .
C4 H4B 0.996(6) .
C5 C6 1.5154(4) .
C5 C19 1.5454(5) .
C5 C17 1.5516(5) .
C6 C7 1.3910(4) .
C7 C8 1.3901(4) .
C7 H7 0.971(8) .
C8 C12 1.4026(4) .
C8 C9 1.5166(4) .
C9 C10 1.5433(5) .
C9 C21 1.5450(5) .
C9 C23 1.5520(5) .
C10 C11 1.5548(4) .
C10 H10A 1.013(7) .
C10 H10B 1.016(7) .
C11 C12 1.5339(4) .
C11 C25 1.5436(5) .
C11 C27 1.5524(5) .
C13 C14 1.5290(5) .
C13 H13A 0.995(7) .
C13 H13B 0.989(7) .
C14 H14A 0.997(8) .
C14 H14B 0.970(10) .
C14 H14C 1.017(9) .
C15 C16 1.5264(5) .
C15 H15A 1.018(7) .
C15 H15B 1.024(7) .
C16 H16A 1.003(8) .
C16 H16B 0.961(8) .
C16 H16C 1.008(8) .
C17 C18 1.5261(5) .
C17 H17A 1.008(7) .
C17 H17B 1.070(8) .
C18 H18A 1.013(9) .
C18 H18B 0.982(11) .
C18 H18C 0.940(10) .
C19 C20 1.5251(6) .
C19 H19A 1.010(7) .
C19 H19B 1.017(8) .
C20 H20A 0.978(8) .
C20 H20B 0.972(10) .
C20 H20C 1.017(9) .
C21 C22 1.5236(6) .
C21 H21A 1.023(8) .
C21 H21B 1.018(8) .
C22 H22A 1.030(9) .
C22 H22B 1.021(10) .
C22 H22C 1.011(11) .
C23 C24 1.5270(5) .
C23 H23A 0.992(7) .
C23 H23B 1.021(8) .
C24 H24A 1.003(8) .
C24 H24B 1.002(9) .
C24 H24C 0.993(9) .
C25 C26 1.5217(6) .
C25 H25A 1.002(8) .
C25 H25B 1.040(7) .
C26 H26A 1.002(8) .
C26 H26B 0.995(9) .
C26 H26C 0.984(8) .
C27 C28 1.5262(5) .
C27 H27A 1.020(7) .
C27 H27B 1.011(7) .
C28 H28A 1.001(10) .
C28 H28B 1.027(9) .
C28 H28C 1.039(10) .
B1 B1 1.4879(7) 2_655
B1 H1 1.294(18) .
B1 H2 1.011(19) .

loop_
_geom_torsion_atom_site_label_1
_geom_torsion_atom_site_label_2
_geom_torsion_atom_site_label_3
_geom_torsion_atom_site_label_4
_geom_torsion
C12 C1 C2 C6 -1.98(4)
B1 C1 C2 C6 -179.74(3)
C12 C1 C2 C3 177.96(3)
B1 C1 C2 C3 0.20(5)
C6 C2 C3 C15 128.77(3)
C1 C2 C3 C15 -51.18(4)
C6 C2 C3 C13 -107.32(3)
C1 C2 C3 C13 72.73(4)
C6 C2 C3 C4 10.54(3)
C1 C2 C3 C4 -169.41(3)
C2 C3 C4 C5 -18.58(3)
C15 C3 C4 C5 -139.70(3)
C13 C3 C4 C5 98.22(3)
C3 C4 C5 C6 19.18(3)
C3 C4 C5 C19 140.09(3)
C3 C4 C5 C17 -96.89(3)
C1 C2 C6 C7 1.13(5)
C3 C2 C6 C7 -178.82(3)
C1 C2 C6 C5 -178.53(3)
C3 C2 C6 C5 1.52(4)
C4 C5 C6 C7 167.44(3)
C19 C5 C6 C7 46.60(5)
C17 C5 C6 C7 -73.87(4)
C4 C5 C6 C2 -12.91(3)
C19 C5 C6 C2 -133.75(3)
C17 C5 C6 C2 105.78(3)
C2 C6 C7 C8 0.73(5)
C5 C6 C7 C8 -179.65(3)
C6 C7 C8 C12 -1.66(5)
C6 C7 C8 C9 174.09(3)
C7 C8 C9 C10 171.55(3)
C12 C8 C9 C10 -12.39(4)
C7 C8 C9 C21 50.60(5)
C12 C8 C9 C21 -133.35(3)
C7 C8 C9 C23 -69.94(4)
C12 C8 C9 C23 106.12(3)
C8 C9 C10 C11 20.57(3)
C21 C9 C10 C11 141.80(3)
C23 C9 C10 C11 -94.91(3)
C9 C10 C11 C12 -21.17(3)
C9 C10 C11 C25 -144.59(3)
C9 C10 C11 C27 94.13(3)
C7 C8 C12 C1 0.76(5)
C9 C8 C12 C1 -175.47(3)
C7 C8 C12 C11 175.54(3)
C9 C8 C12 C11 -0.69(4)
C2 C1 C12 C8 1.05(4)
B1 C1 C12 C8 178.76(3)
C2 C1 C12 C11 -172.63(3)
B1 C1 C12 C11 5.08(5)
C25 C11 C12 C8 132.48(3)
C27 C11 C12 C8 -104.61(3)
C10 C11 C12 C8 13.39(3)
C25 C11 C12 C1 -53.27(4)
C27 C11 C12 C1 69.64(4)
C10 C11 C12 C1 -172.36(3)
C2 C3 C13 C14 179.89(3)
C15 C3 C13 C14 -54.25(4)
C4 C3 C13 C14 67.36(4)
C2 C3 C15 C16 -43.24(4)
C13 C3 C15 C16 -166.65(3)
C4 C3 C15 C16 70.92(4)
C6 C5 C17 C18 -175.78(3)
C4 C5 C17 C18 -63.94(4)
C19 C5 C17 C18 61.27(4)
C6 C5 C19 C20 50.30(4)
C4 C5 C19 C20 -64.15(4)
C17 C5 C19 C20 170.79(3)
C8 C9 C21 C22 49.05(5)
C10 C9 C21 C22 -65.40(4)
C23 C9 C21 C22 169.30(4)
C8 C9 C23 C24 -175.27(3)
C10 C9 C23 C24 -63.89(4)
C21 C9 C23 C24 61.55(4)
C12 C11 C25 C26 -42.62(4)
C27 C11 C25 C26 -164.82(3)
C10 C11 C25 C26 72.44(4)
C12 C11 C27 C28 174.37(3)
C25 C11 C27 C28 -58.83(4)
C10 C11 C27 C28 62.59(4)
